data_7130536
loop_
_publ_author_name
'Mandal, Mou'
'Balamurugan, Rengarajan'

_publ_section_title
;
 TfOH-promoted synthesis of indoles and benzofurans involving cyclative
 transposition of vinyl ketone
;
_journal_name_full 'Chemical Communications'
_journal_paper_doi 10.1039/D2CC03730K
_journal_year 2022
_chemical_formula_moiety 'C26 H21 N O3'
_chemical_formula_sum 'C26 H21 N O3'
_chemical_formula_weight 395.44
_space_group_crystal_system monoclinic
_space_group_IT_number 14
_space_group_name_Hall '-P 2yn'
_space_group_name_H-M_alt 'P 1 21/n 1'
_atom_sites_solution_hydrogens geom
_atom_sites_solution_primary dual
_audit_creation_date 2022-03-31
_audit_creation_method
;
Olex2 1.3-ac4
(compiled 2018.12.18 svn.r3554 for Rigaku Oxford Diffraction, GUI svn.r1)
;
_audit_update_record
;
2022-04-14 deposited with the CCDC.	2022-07-27 downloaded from the CCDC.
;
_cell_angle_alpha 90
_cell_angle_beta 116.246(5)
_cell_angle_gamma 90
_cell_formula_units_Z 4
_cell_length_a 19.4449(8)
_cell_length_b 5.9085(2)
_cell_length_c 19.6048(8)
_cell_measurement_reflns_used 8517
_cell_measurement_temperature 298(2)
_cell_measurement_theta_max 25.7700
_cell_measurement_theta_min 1.9740
_cell_volume 2020.19(16)
_computing_cell_refinement 'CrysAlisPro 1.171.40.35a (Rigaku OD, 2018)'
_computing_data_collection 'CrysAlisPro 1.171.40.35a (Rigaku OD, 2018)'
_computing_data_reduction 'CrysAlisPro 1.171.40.35a (Rigaku OD, 2018)'
_computing_molecular_graphics 'Olex2 (Dolomanov et al., 2009)'
_computing_publication_material 'Olex2 (Dolomanov et al., 2009)'
_computing_structure_refinement 'ShelXL (Sheldrick, 2015)'
_computing_structure_solution 'ShelXT (Sheldrick, 2015)'
_diffrn_ambient_environment air
_diffrn_ambient_temperature 298(2)
_diffrn_detector 'CCD plate'
_diffrn_detector_area_resol_mean 10.0000
_diffrn_detector_type HyPix3000
_diffrn_measured_fraction_theta_full 1.000
_diffrn_measured_fraction_theta_max 0.958
_diffrn_measurement_details
;
List of Runs (angles in degrees, time in seconds):

  # Type    Start    End  Width  t~exp~   \w     \q     \k     \f   Frames
#--------------------------------------------------------------------------
  1  \w    -10.00  68.00   0.50    6.00    --   16.22  30.00   0.00  156
  2  \w    -37.00  22.00   0.50    6.00    --  -14.97 -94.00 -30.00  118
  3  \w     36.00  68.00   0.50    6.00    --   16.22-125.00  30.00   64
  4  \w    -37.00  21.00   0.50    6.00    --  -14.97 -94.00  60.00  116
  5  \w    -63.00  98.00   0.50    6.00    --   16.22   9.00 -19.00  322
  6  \w     33.00  86.00   0.50    6.00    --   16.22  45.00-120.00  106
  7  \w     54.00  88.00   0.50    6.00    --   16.22  30.00-150.00   68
  8  \w     -8.00  50.00   0.50    6.00    --   16.22  30.00-150.00  116
  9  \w     -8.00  26.00   0.50    6.00    --   16.22  45.00-120.00   68
 10  \w    -50.00 -11.00   0.50    6.00    --  -14.97 125.00-180.00   78
 11  \w    -45.00 -11.00   0.50    6.00    --  -14.97 125.00-120.00   68
 12  \w    -94.00  67.00   0.50    6.00    --  -14.97   9.00 -19.00  322
 13  \w    -69.00 -43.00   0.50    6.00    --  -14.97 125.00 150.00   52
 14  \w    -86.00 -16.00   0.50    6.00    --  -14.97  -9.00 165.00  140
 15  \w    -65.00  -8.00   0.50    6.00    --   16.22  -9.00 165.00  114
 16  \w    -35.00  19.00   0.50    6.00    --  -14.97 -94.00-180.00  108
;
_diffrn_measurement_device 'four-circle diffractometer'
_diffrn_measurement_device_type 'XtaLAB Synergy, Single source at offset/far, HyPix3000'
_diffrn_measurement_method '\w scans'
_diffrn_orient_matrix_type 'CrysAlisPro convention (1999,Acta A55,543-557)'
_diffrn_orient_matrix_UB_11 -0.0379148000
_diffrn_orient_matrix_UB_12 -0.0041394000
_diffrn_orient_matrix_UB_13 -0.0296665000
_diffrn_orient_matrix_UB_21 0.0147321000
_diffrn_orient_matrix_UB_22 -0.0133368000
_diffrn_orient_matrix_UB_23 -0.0270310000
_diffrn_orient_matrix_UB_31 -0.0003239000
_diffrn_orient_matrix_UB_32 -0.1191975000
_diffrn_orient_matrix_UB_33 0.0040500000
_diffrn_radiation_monochromator mirror
_diffrn_radiation_probe x-ray
_diffrn_radiation_type MoK\a
_diffrn_radiation_wavelength 0.71073
_diffrn_reflns_av_R_equivalents 0.0767
_diffrn_reflns_av_unetI/netI 0.0558
_diffrn_reflns_Laue_measured_fraction_full 1.000
_diffrn_reflns_Laue_measured_fraction_max 0.958
_diffrn_reflns_limit_h_max 24
_diffrn_reflns_limit_h_min -24
_diffrn_reflns_limit_k_max 7
_diffrn_reflns_limit_k_min -7
_diffrn_reflns_limit_l_max 24
_diffrn_reflns_limit_l_min -24
_diffrn_reflns_number 24726
_diffrn_reflns_point_group_measured_fraction_full 1.000
_diffrn_reflns_point_group_measured_fraction_max 0.958
_diffrn_reflns_theta_full 25.242
_diffrn_reflns_theta_max 26.982
_diffrn_reflns_theta_min 1.975
_diffrn_source 'micro-focus sealed X-ray tube'
_diffrn_source_type 'PhotonJet (Mo) X-ray Source'
_exptl_absorpt_coefficient_mu 0.085
_exptl_absorpt_correction_T_max 1.00000
_exptl_absorpt_correction_T_min 0.39986
_exptl_absorpt_correction_type multi-scan
_exptl_absorpt_process_details
;
CrysAlisPro 1.171.40.35a (Rigaku Oxford Diffraction, 2018)
Empirical absorption correction using spherical harmonics,
 implemented in SCALE3 ABSPACK scaling algorithm.
;
_exptl_crystal_colour 'metallic orangish orange'
_exptl_crystal_colour_lustre metallic
_exptl_crystal_colour_modifier orangish
_exptl_crystal_colour_primary orange
_exptl_crystal_density_diffrn 1.300
_exptl_crystal_description 'rect. Prism'
_exptl_crystal_F_000 832
_exptl_crystal_size_max 0.2
_exptl_crystal_size_mid 0.15
_exptl_crystal_size_min 0.1
_refine_diff_density_max 0.150
_refine_diff_density_min -0.216
_refine_diff_density_rms 0.038
_refine_ls_extinction_method none
_refine_ls_goodness_of_fit_ref 1.053
_refine_ls_hydrogen_treatment constr
_refine_ls_matrix_type full
_refine_ls_number_parameters 273
_refine_ls_number_reflns 4222
_refine_ls_number_restraints 0
_refine_ls_restrained_S_all 1.053
_refine_ls_R_factor_all 0.0881
_refine_ls_R_factor_gt 0.0514
_refine_ls_shift/su_max 0.000
_refine_ls_shift/su_mean 0.000
_refine_ls_structure_factor_coef Fsqd
_refine_ls_weighting_details 'w=1/[\s^2^(Fo^2^)+(0.0582P)^2^+0.1038P] where P=(Fo^2^+2Fc^2^)/3'
_refine_ls_weighting_scheme calc
_refine_ls_wR_factor_gt 0.1260
_refine_ls_wR_factor_ref 0.1502
_reflns_Friedel_coverage 0.000
_reflns_number_gt 2574
_reflns_number_total 4222
_reflns_threshold_expression 'I > 2\s(I)'
_cod_data_source_file d2cc03730k4.cif
_cod_data_source_block rb38
_cod_original_cell_volume 2020.18(16)
_cod_database_code 7130536
_shelx_shelxl_version_number 2018/3
_chemical_oxdiff_formula 'C H N O'
_shelx_space_group_comment
;
The symmetry employed for this shelxl refinement is uniquely defined
by the following loop, which should always be used as a source of
symmetry information in preference to the above space-group names.
They are only intended as comments.
;
_shelx_estimated_absorpt_t_max 0.992
_shelx_estimated_absorpt_t_min 0.983
_reflns_odcompleteness_completeness 99.67
_reflns_odcompleteness_iscentric 1
_reflns_odcompleteness_theta 26.32
_olex2_refinement_description
;
1. Fixed Uiso
 At 1.2 times of:
  All C(H) groups
 At 1.5 times of:
  All C(H,H,H) groups
2.a Aromatic/amide H refined with riding coordinates:
 C9(H9), C8(H8), C11(H11), C5(H5), C1(H1), C12(H12), C14(H14), C22(H22),
 C19(H19), C20(H20), C23(H23), C13(H13), C4(H4), C3(H3), C2(H2)
2.b Idealised Me refined as rotating group:
 C26(H26A,H26B,H26C), C25(H25A,H25B,H25C)
;
_olex2_submission_special_instructions 'No special instructions were received'
_oxdiff_exptl_absorpt_empirical_details
;
Empirical correction (ABSPACK) includes:
- Absorption correction using spherical harmonics
- Frame scaling
;
_oxdiff_exptl_absorpt_empirical_full_max 3.585
_oxdiff_exptl_absorpt_empirical_full_min 0.392

loop_
_space_group_symop_operation_xyz
'x, y, z'
'-x+1/2, y+1/2, -z+1/2'
'-x, -y, -z'
'x-1/2, -y-1/2, z-1/2'

loop_
_atom_site_label
_atom_site_type_symbol
_atom_site_fract_x
_atom_site_fract_y
_atom_site_fract_z
_atom_site_U_iso_or_equiv
_atom_site_adp_type
_atom_site_occupancy
_atom_site_site_symmetry_order
_atom_site_calc_flag
_atom_site_refinement_flags_posn
_atom_site_refinement_flags_adp
_atom_site_refinement_flags_occupancy
_atom_site_disorder_assembly
_atom_site_disorder_group
O3 O 0.46669(8) 1.1377(2) 0.10017(8) 0.0679(4) Uani 1 1 d . . . . .
N1 N 0.57351(8) -0.0626(2) 0.41653(8) 0.0473(4) Uani 1 1 d . . . . .
O1 O 0.40998(8) -0.5466(2) 0.38570(10) 0.0848(5) Uani 1 1 d . . . . .
O2 O 0.57044(9) 1.1524(3) 0.08006(10) 0.0882(5) Uani 1 1 d . . . . .
C6 C 0.30814(10) -0.2951(3) 0.35692(10) 0.0452(4) Uani 1 1 d . . . . .
C15 C 0.69232(10) -0.0454(3) 0.40060(10) 0.0469(4) Uani 1 1 d . . . . .
C9 C 0.51637(10) -0.2103(3) 0.40567(10) 0.0486(5) Uani 1 1 d . . . . .
H9 H 0.528974 -0.363061 0.408665 0.058 Uiso 1 1 calc R . . . .
C10 C 0.64819(9) -0.1429(3) 0.43352(10) 0.0440(4) Uani 1 1 d . . . . .
C8 C 0.44379(10) -0.1626(3) 0.39112(10) 0.0477(5) Uani 1 1 d . . . . .
H8 H 0.427943 -0.013075 0.388783 0.057 Uiso 1 1 calc R . . . .
C21 C 0.56306(10) 0.8690(3) 0.16252(10) 0.0502(5) Uani 1 1 d . . . . .
C7 C 0.39025(10) -0.3465(3) 0.37905(11) 0.0516(5) Uani 1 1 d . . . . .
C11 C 0.67767(10) -0.3220(3) 0.48338(10) 0.0492(5) Uani 1 1 d . . . . .
H11 H 0.649060 -0.383384 0.506327 0.059 Uiso 1 1 calc R . . . .
C5 C 0.25384(10) -0.4585(3) 0.31784(10) 0.0531(5) Uani 1 1 d . . . . .
H5 H 0.269377 -0.596015 0.306193 0.064 Uiso 1 1 calc R . . . .
C24 C 0.53530(11) 1.0658(3) 0.11016(11) 0.0566(5) Uani 1 1 d . . . . .
C16 C 0.66591(10) 0.1400(3) 0.34802(11) 0.0525(5) Uani 1 1 d . . . . .
C26 C 0.55828(11) 0.1772(3) 0.41830(12) 0.0579(5) Uani 1 1 d . . . . .
H26A H 0.521810 0.225507 0.368637 0.087 Uiso 1 1 calc GR . . . .
H26B H 0.605089 0.260679 0.433333 0.087 Uiso 1 1 calc GR . . . .
H26C H 0.537852 0.203965 0.454085 0.087 Uiso 1 1 calc GR . . . .
C1 C 0.28390(11) -0.0927(3) 0.37409(11) 0.0558(5) Uani 1 1 d . . . . .
H1 H 0.319469 0.020025 0.399444 0.067 Uiso 1 1 calc R . . . .
C12 C 0.74855(11) -0.4110(3) 0.49968(12) 0.0580(5) Uani 1 1 d . . . . .
H12 H 0.766875 -0.534227 0.532305 0.070 Uiso 1 1 calc R . . . .
C17 C 0.64619(11) 0.2997(3) 0.30665(11) 0.0570(5) Uani 1 1 d . . . . .
C14 C 0.76479(11) -0.1370(4) 0.41920(11) 0.0582(5) Uani 1 1 d . . . . .
H14 H 0.794862 -0.073902 0.398153 0.070 Uiso 1 1 calc R . . . .
C18 C 0.61871(11) 0.4937(3) 0.25802(10) 0.0537(5) Uani 1 1 d . . . . .
C22 C 0.63316(11) 0.7757(3) 0.17700(11) 0.0578(5) Uani 1 1 d . . . . .
H22 H 0.662012 0.838704 0.154568 0.069 Uiso 1 1 calc R . . . .
C19 C 0.54874(11) 0.5897(3) 0.24428(11) 0.0608(5) Uani 1 1 d . . . . .
H19 H 0.520093 0.528196 0.267170 0.073 Uiso 1 1 calc R . . . .
C20 C 0.52088(11) 0.7754(3) 0.19707(11) 0.0592(5) Uani 1 1 d . . . . .
H20 H 0.473817 0.837757 0.188421 0.071 Uiso 1 1 calc R . . . .
C23 C 0.66123(11) 0.5909(4) 0.22407(11) 0.0608(5) Uani 1 1 d . . . . .
H23 H 0.708729 0.530744 0.233244 0.073 Uiso 1 1 calc R . . . .
C13 C 0.79257(11) -0.3176(4) 0.46768(12) 0.0625(6) Uani 1 1 d . . . . .
H13 H 0.840723 -0.376754 0.478937 0.075 Uiso 1 1 calc R . . . .
C4 C 0.17754(11) -0.4199(4) 0.29614(11) 0.0624(6) Uani 1 1 d . . . . .
H4 H 0.141551 -0.529667 0.268915 0.075 Uiso 1 1 calc R . . . .
C3 C 0.15411(11) -0.2195(4) 0.31452(12) 0.0662(6) Uani 1 1 d . . . . .
H3 H 0.102354 -0.194199 0.300324 0.079 Uiso 1 1 calc R . . . .
C2 C 0.20711(12) -0.0566(4) 0.35381(13) 0.0661(6) Uani 1 1 d . . . . .
H2 H 0.191331 0.078358 0.366838 0.079 Uiso 1 1 calc R . . . .
C25 C 0.43512(13) 1.3256(4) 0.04851(13) 0.0785(7) Uani 1 1 d . . . . .
H25A H 0.428981 1.283145 -0.001127 0.118 Uiso 1 1 calc GR . . . .
H25B H 0.469231 1.452755 0.066520 0.118 Uiso 1 1 calc GR . . . .
H25C H 0.386147 1.365977 0.045804 0.118 Uiso 1 1 calc GR . . . .

loop_
_atom_site_aniso_label
_atom_site_aniso_U_11
_atom_site_aniso_U_22
_atom_site_aniso_U_33
_atom_site_aniso_U_23
_atom_site_aniso_U_13
_atom_site_aniso_U_12
O3 0.0674(10) 0.0662(10) 0.0761(10) 0.0114(8) 0.0371(8) 0.0088(8)
N1 0.0490(9) 0.0325(8) 0.0638(10) -0.0034(7) 0.0280(7) -0.0010(7)
O1 0.0589(9) 0.0407(9) 0.1507(15) 0.0017(9) 0.0428(9) 0.0051(7)
O2 0.0894(12) 0.0844(12) 0.1138(14) 0.0342(10) 0.0659(11) 0.0100(9)
C6 0.0474(10) 0.0419(10) 0.0482(10) 0.0020(8) 0.0230(8) 0.0011(9)
C15 0.0505(11) 0.0436(11) 0.0473(10) -0.0049(9) 0.0222(9) -0.0050(9)
C9 0.0498(11) 0.0382(10) 0.0572(11) -0.0009(9) 0.0231(9) 0.0003(9)
C10 0.0448(10) 0.0375(10) 0.0511(10) -0.0088(8) 0.0223(8) -0.0038(8)
C8 0.0492(11) 0.0395(10) 0.0570(11) 0.0010(9) 0.0259(9) 0.0025(9)
C21 0.0558(12) 0.0478(11) 0.0497(11) -0.0062(9) 0.0257(9) -0.0080(9)
C7 0.0509(11) 0.0414(11) 0.0626(12) 0.0005(9) 0.0252(9) 0.0034(9)
C11 0.0533(11) 0.0393(10) 0.0592(12) -0.0026(9) 0.0286(10) -0.0024(9)
C5 0.0557(12) 0.0476(11) 0.0573(11) -0.0042(9) 0.0262(9) -0.0022(9)
C24 0.0600(13) 0.0533(13) 0.0616(13) -0.0050(10) 0.0315(11) -0.0051(10)
C16 0.0548(12) 0.0517(12) 0.0553(12) -0.0098(10) 0.0281(10) -0.0112(10)
C26 0.0666(13) 0.0359(11) 0.0796(14) -0.0023(10) 0.0398(11) 0.0014(9)
C1 0.0562(12) 0.0476(12) 0.0659(13) -0.0035(10) 0.0292(10) 0.0006(10)
C12 0.0567(12) 0.0503(12) 0.0650(13) 0.0011(10) 0.0249(10) 0.0056(10)
C17 0.0657(13) 0.0539(13) 0.0530(12) -0.0047(10) 0.0278(10) -0.0097(10)
C14 0.0528(12) 0.0661(14) 0.0630(13) -0.0070(11) 0.0321(10) -0.0086(10)
C18 0.0631(12) 0.0512(12) 0.0476(11) -0.0060(9) 0.0251(10) -0.0091(10)
C22 0.0581(13) 0.0623(13) 0.0619(12) 0.0032(11) 0.0347(10) -0.0026(10)
C19 0.0640(13) 0.0646(14) 0.0627(13) 0.0027(11) 0.0361(11) -0.0100(11)
C20 0.0551(12) 0.0629(13) 0.0656(13) 0.0016(11) 0.0320(10) -0.0016(10)
C23 0.0609(13) 0.0666(14) 0.0608(12) 0.0047(11) 0.0322(10) 0.0038(10)
C13 0.0507(12) 0.0676(14) 0.0713(14) -0.0033(11) 0.0287(11) 0.0066(10)
C4 0.0542(12) 0.0707(15) 0.0583(12) -0.0070(11) 0.0212(10) -0.0110(11)
C3 0.0455(12) 0.0783(16) 0.0740(14) 0.0090(12) 0.0258(11) 0.0105(11)
C2 0.0638(13) 0.0557(13) 0.0887(16) -0.0002(12) 0.0426(12) 0.0102(11)
C25 0.0884(17) 0.0670(15) 0.0794(16) 0.0114(13) 0.0364(13) 0.0163(13)

loop_
_atom_type_symbol
_atom_type_description
_atom_type_scat_dispersion_real
_atom_type_scat_dispersion_imag
_atom_type_scat_source
C C 0.0033 0.0016 'International Tables Vol C Tables 4.2.6.8 and 6.1.1.4'
H H 0.0000 0.0000 'International Tables Vol C Tables 4.2.6.8 and 6.1.1.4'
N N 0.0061 0.0033 'International Tables Vol C Tables 4.2.6.8 and 6.1.1.4'
O O 0.0106 0.0060 'International Tables Vol C Tables 4.2.6.8 and 6.1.1.4'

loop_
_geom_angle_atom_site_label_1
_geom_angle_atom_site_label_2
_geom_angle_atom_site_label_3
_geom_angle
_geom_angle_site_symmetry_1
_geom_angle_site_symmetry_3
_geom_angle_publ_flag
C24 O3 C25 115.89(16) . . ?
C9 N1 C10 120.27(14) . . ?
C9 N1 C26 118.14(15) . . ?
C10 N1 C26 121.28(15) . . ?
C5 C6 C7 118.44(16) . . ?
C1 C6 C7 122.90(17) . . ?
C1 C6 C5 118.66(17) . . ?
C10 C15 C16 123.07(16) . . ?
C14 C15 C10 118.10(17) . . ?
C14 C15 C16 118.82(17) . . ?
N1 C9 H9 116.2 . . ?
C8 C9 N1 127.67(17) . . ?
C8 C9 H9 116.2 . . ?
C15 C10 N1 121.60(16) . . ?
C11 C10 N1 118.90(16) . . ?
C11 C10 C15 119.50(16) . . ?
C9 C8 H8 120.4 . . ?
C9 C8 C7 119.30(16) . . ?
C7 C8 H8 120.4 . . ?
C22 C21 C24 118.63(17) . . ?
C22 C21 C20 118.93(18) . . ?
C20 C21 C24 122.44(18) . . ?
O1 C7 C6 118.03(17) . . ?
O1 C7 C8 122.31(17) . . ?
C8 C7 C6 119.66(16) . . ?
C10 C11 H11 119.4 . . ?
C12 C11 C10 121.15(18) . . ?
C12 C11 H11 119.4 . . ?
C6 C5 H5 119.6 . . ?
C4 C5 C6 120.81(18) . . ?
C4 C5 H5 119.6 . . ?
O3 C24 C21 112.70(17) . . ?
O2 C24 O3 123.0(2) . . ?
O2 C24 C21 124.27(19) . . ?
C17 C16 C15 177.2(2) . . ?
N1 C26 H26A 109.5 . . ?
N1 C26 H26B 109.5 . . ?
N1 C26 H26C 109.5 . . ?
H26A C26 H26B 109.5 . . ?
H26A C26 H26C 109.5 . . ?
H26B C26 H26C 109.5 . . ?
C6 C1 H1 119.8 . . ?
C6 C1 C2 120.37(18) . . ?
C2 C1 H1 119.8 . . ?
C11 C12 H12 120.0 . . ?
C11 C12 C13 120.07(19) . . ?
C13 C12 H12 120.0 . . ?
C16 C17 C18 176.5(2) . . ?
C15 C14 H14 119.2 . . ?
C13 C14 C15 121.64(19) . . ?
C13 C14 H14 119.2 . . ?
C19 C18 C17 120.08(18) . . ?
C19 C18 C23 118.50(19) . . ?
C23 C18 C17 121.41(19) . . ?
C21 C22 H22 119.4 . . ?
C23 C22 C21 121.19(18) . . ?
C23 C22 H22 119.4 . . ?
C18 C19 H19 119.5 . . ?
C20 C19 C18 121.01(19) . . ?
C20 C19 H19 119.5 . . ?
C21 C20 H20 119.9 . . ?
C19 C20 C21 120.12(19) . . ?
C19 C20 H20 119.9 . . ?
C18 C23 H23 119.9 . . ?
C22 C23 C18 120.24(19) . . ?
C22 C23 H23 119.9 . . ?
C12 C13 H13 120.2 . . ?
C14 C13 C12 119.52(19) . . ?
C14 C13 H13 120.2 . . ?
C5 C4 H4 119.9 . . ?
C5 C4 C3 120.10(19) . . ?
C3 C4 H4 119.9 . . ?
C4 C3 H3 120.0 . . ?
C2 C3 C4 119.91(19) . . ?
C2 C3 H3 120.0 . . ?
C1 C2 H2 119.9 . . ?
C3 C2 C1 120.13(19) . . ?
C3 C2 H2 119.9 . . ?
O3 C25 H25A 109.5 . . ?
O3 C25 H25B 109.5 . . ?
O3 C25 H25C 109.5 . . ?
H25A C25 H25B 109.5 . . ?
H25A C25 H25C 109.5 . . ?
H25B C25 H25C 109.5 . . ?

loop_
_geom_bond_atom_site_label_1
_geom_bond_atom_site_label_2
_geom_bond_distance
_geom_bond_site_symmetry_2
_geom_bond_publ_flag
O3 C24 1.329(2) . ?
O3 C25 1.444(2) . ?
N1 C9 1.354(2) . ?
N1 C10 1.420(2) . ?
N1 C26 1.451(2) . ?
O1 C7 1.2322(19) . ?
O2 C24 1.197(2) . ?
C6 C7 1.489(2) . ?
C6 C5 1.385(2) . ?
C6 C1 1.381(2) . ?
C15 C10 1.405(2) . ?
C15 C16 1.435(3) . ?
C15 C14 1.399(2) . ?
C9 H9 0.9300 . ?
C9 C8 1.340(2) . ?
C10 C11 1.381(2) . ?
C8 H8 0.9300 . ?
C8 C7 1.450(2) . ?
C21 C24 1.486(3) . ?
C21 C22 1.379(2) . ?
C21 C20 1.389(3) . ?
C11 H11 0.9300 . ?
C11 C12 1.374(2) . ?
C5 H5 0.9300 . ?
C5 C4 1.370(2) . ?
C16 C17 1.191(3) . ?
C26 H26A 0.9600 . ?
C26 H26B 0.9600 . ?
C26 H26C 0.9600 . ?
C1 H1 0.9300 . ?
C1 C2 1.381(2) . ?
C12 H12 0.9300 . ?
C12 C13 1.380(3) . ?
C17 C18 1.435(3) . ?
C14 H14 0.9300 . ?
C14 C13 1.371(3) . ?
C18 C19 1.386(3) . ?
C18 C23 1.394(3) . ?
C22 H22 0.9300 . ?
C22 C23 1.377(3) . ?
C19 H19 0.9300 . ?
C19 C20 1.382(3) . ?
C20 H20 0.9300 . ?
C23 H23 0.9300 . ?
C13 H13 0.9300 . ?
C4 H4 0.9300 . ?
C4 C3 1.373(3) . ?
C3 H3 0.9300 . ?
C3 C2 1.371(3) . ?
C2 H2 0.9300 . ?
C25 H25A 0.9600 . ?
C25 H25B 0.9600 . ?
C25 H25C 0.9600 . ?
